data_7004623
loop_
_publ_author_name
'Caselli, Alessandro'
'Cesana, Francesca'
'Gallo, Emma'
'Casati, Nicola'
'Macchi, Piero'
'Sisti, Massimo'
'Celentano, Giuseppe'
'Cenini, Sergio'

_publ_section_title
;
 Designing new ligands: asymmetric cyclopropanation by Cu(i) complexes
 based on functionalised pyridine-containing macrocyclic ligands
;
_journal_issue 32
_journal_name_full 'Dalton Transactions'
_journal_page_first 4202
_journal_page_last 4205
_journal_paper_doi 10.1039/b809317m
_journal_year 2008
_chemical_absolute_configuration syn
_chemical_formula_sum 'C41 H47 B Cl2 Cu F4 N5 O4 S2'
_chemical_formula_weight 959.21
_chemical_name_systematic
;
?
;
_space_group_IT_number 4
_symmetry_cell_setting monoclinic
_symmetry_space_group_name_Hall 'P 2yb'
_symmetry_space_group_name_H-M 'P 1 21 1'
_atom_sites_solution_hydrogens geom
_atom_sites_solution_primary direct
_atom_sites_solution_secondary difmap
_audit_conform_dict_location ftp://ftp.iucr.org/pub/cif_core.dic
_audit_conform_dict_name cif_core.dic
_audit_conform_dict_version 2.3
_audit_creation_date 2008-04-03T15:42:28-00:00
_audit_creation_method 'WinGX routine CIF_UPDATE'
_cell_angle_alpha 90.000
_cell_angle_beta 93.652(5)
_cell_angle_gamma 90.000
_cell_formula_units_Z 2
_cell_length_a 9.758(5)
_cell_length_b 15.027(5)
_cell_length_c 15.102(5)
_cell_measurement_reflns_used 364
_cell_measurement_temperature 150(1)
_cell_measurement_theta_max 17.39
_cell_measurement_theta_min 3.02
_cell_volume 2210.0(15)
_computing_cell_refinement 'SAINT (Bruker, 2005)'
_computing_data_collection 'APEX2 (Bruker, 2007)'
_computing_data_reduction 'SAINT (Bruker, 2005)'
_computing_molecular_graphics
;
ORTEP3 for Windows - L. J. Farrugia, J. Appl. Crystallogr. 1997, 30, 565.
;
_computing_structure_refinement 'SHELXL-97 (Sheldrick, 1997)'
_computing_structure_solution
;
SIR97 - A. Altomare, M. C. Burla, M. Camalli, G. L. Cascarano,
C. Giacovazzo, A. Guagliardi, A. G. G. Moliterni, G. Polidori,
R. Spagna, J. Appl. Cryst. (1999) 32, 115-119.
;
_diffrn_ambient_temperature 150(1)
_diffrn_measured_fraction_theta_full 1
_diffrn_measured_fraction_theta_max 1
_diffrn_measurement_device_type 'Bruker APEX2 CCD detector'
_diffrn_measurement_method '\w scans'
_diffrn_radiation_monochromator graphite
_diffrn_radiation_type MoK\a
_diffrn_radiation_wavelength 0.71069
_diffrn_reflns_av_R_equivalents 0.0986
_diffrn_reflns_av_unetI/netI 0.1323
_diffrn_reflns_limit_h_max 12
_diffrn_reflns_limit_h_min -12
_diffrn_reflns_limit_k_max 18
_diffrn_reflns_limit_k_min -18
_diffrn_reflns_limit_l_max 18
_diffrn_reflns_limit_l_min -18
_diffrn_reflns_number 23241
_diffrn_reflns_theta_full 26.03
_diffrn_reflns_theta_max 26.03
_diffrn_reflns_theta_min 1.35
_exptl_absorpt_coefficient_mu 0.773
_exptl_absorpt_correction_T_max 0.962
_exptl_absorpt_correction_T_min 0.660
_exptl_absorpt_correction_type empirical
_exptl_absorpt_process_details 'SADABS - Bruker/Siemens - V2.03'
_exptl_crystal_density_diffrn 1.441
_exptl_crystal_density_method 'not measured'
_exptl_crystal_F_000 992
_exptl_crystal_size_max 0.40
_exptl_crystal_size_mid 0.15
_exptl_crystal_size_min 0.05
_refine_diff_density_max 0.472
_refine_diff_density_min -0.509
_refine_diff_density_rms 0.081
_refine_ls_abs_structure_details 'Flack H D (1983), Acta Cryst. A39, 876-881'
_refine_ls_abs_structure_Flack -0.003(16)
_refine_ls_extinction_method none
_refine_ls_goodness_of_fit_ref 0.983
_refine_ls_hydrogen_treatment constr
_refine_ls_matrix_type full
_refine_ls_number_parameters 532
_refine_ls_number_reflns 8712
_refine_ls_number_restraints 9
_refine_ls_restrained_S_all 0.985
_refine_ls_R_factor_all 0.1256
_refine_ls_R_factor_gt 0.0538
_refine_ls_shift/su_max 0
_refine_ls_shift/su_mean 0
_refine_ls_structure_factor_coef Fsqd
_refine_ls_weighting_details 'calc w=1/[\s^2^(Fo^2^)+(0.0374P)^2^+0.0000P] where P=(Fo^2^+2Fc^2^)/3'
_refine_ls_weighting_scheme calc
_refine_ls_wR_factor_gt 0.0897
_refine_ls_wR_factor_ref 0.1121
_reflns_number_gt 5179
_reflns_number_total 8712
_reflns_threshold_expression >2sigma(I)
_cod_data_source_file b809317m.txt
_cod_data_source_block 5b
_cod_original_sg_symbol_H-M 'P 21'
_cod_database_code 7004623

loop_
_symmetry_equiv_pos_as_xyz
'x, y, z'
'-x, y+1/2, -z'

loop_
_atom_site_label
_atom_site_type_symbol
_atom_site_fract_x
_atom_site_fract_y
_atom_site_fract_z
_atom_site_U_iso_or_equiv
_atom_site_adp_type
_atom_site_occupancy
_atom_site_symmetry_multiplicity
_atom_site_calc_flag
_atom_site_refinement_flags
_atom_site_disorder_assembly
_atom_site_disorder_group
C2 C -0.7405(5) -0.4315(3) -0.2949(4) 0.0205(13) Uani 1 1 d . . .
C3 C -0.7552(6) -0.5235(4) -0.2837(4) 0.0296(15) Uani 1 1 d . . .
H3 H -0.82 -0.5458 -0.2469 0.036 Uiso 1 1 calc R . .
C4 C -0.6721(6) -0.5805(4) -0.3280(4) 0.0329(15) Uani 1 1 d . . .
H4 H -0.679 -0.6417 -0.3207 0.04 Uiso 1 1 calc R . .
C5 C -0.5780(6) -0.5450(4) -0.3837(4) 0.0312(15) Uani 1 1 d . . .
H5 H -0.5194 -0.5819 -0.4131 0.037 Uiso 1 1 calc R . .
C6 C -0.5735(5) -0.4543(4) -0.3943(4) 0.0234(13) Uani 1 1 d . . .
C10 C -0.8318(5) -0.3710(4) -0.2475(4) 0.0232(14) Uani 1 1 d . . .
H10A H -0.9187 -0.3661 -0.282 0.028 Uiso 1 1 calc R . .
H10B H -0.8501 -0.3979 -0.1911 0.028 Uiso 1 1 calc R . .
C12 C -0.6666(5) -0.2728(4) -0.1580(3) 0.0233(12) Uani 1 1 d . . .
H12A H -0.6777 -0.3205 -0.1158 0.028 Uiso 1 1 calc R . .
H12B H -0.678 -0.2169 -0.127 0.028 Uiso 1 1 calc R . .
C13 C -0.5206(5) -0.2767(4) -0.1891(3) 0.0229(13) Uani 1 1 d . . .
H13A H -0.4575 -0.26 -0.1396 0.027 Uiso 1 1 calc R . .
H13B H -0.5007 -0.338 -0.204 0.027 Uiso 1 1 calc R . .
C20 C -0.4783(6) -0.4158(4) -0.4596(4) 0.0342(16) Uani 1 1 d . . .
H20A H -0.4023 -0.4564 -0.4659 0.041 Uiso 1 1 calc R . .
H20B H -0.5277 -0.4102 -0.5172 0.041 Uiso 1 1 calc R . .
C22 C -0.3414(5) -0.3303(4) -0.3442(3) 0.0235(13) Uani 1 1 d . . .
H22A H -0.2461 -0.3422 -0.3547 0.028 Uiso 1 1 calc R . .
H22B H -0.3744 -0.3788 -0.3088 0.028 Uiso 1 1 calc R . .
C23 C -0.3500(5) -0.2443(4) -0.2927(4) 0.0263(14) Uani 1 1 d . . .
H23A H -0.2891 -0.2487 -0.2395 0.032 Uiso 1 1 calc R . .
H23B H -0.3165 -0.1963 -0.3285 0.032 Uiso 1 1 calc R . .
C31 C -0.3987(6) -0.0867(3) -0.1746(4) 0.0237(13) Uani 1 1 d . . .
C32 C -0.2640(6) -0.0733(4) -0.1947(4) 0.0247(14) Uani 1 1 d . . .
H32 H -0.2393 -0.0854 -0.252 0.03 Uiso 1 1 calc R . .
C33 C -0.1623(6) -0.0418(4) -0.1313(4) 0.0331(15) Uani 1 1 d . . .
H33 H -0.0738 -0.0308 -0.1479 0.04 Uiso 1 1 calc R . .
C34 C -0.1945(6) -0.0277(4) -0.0458(4) 0.0385(17) Uani 1 1 d . . .
H34 H -0.1259 -0.0123 -0.0029 0.046 Uiso 1 1 calc R . .
C35 C -0.3298(6) -0.0363(4) -0.0225(4) 0.0312(15) Uani 1 1 d . . .
C36 C -0.3683(7) -0.0193(4) 0.0651(4) 0.0423(18) Uani 1 1 d . . .
H36 H -0.2995 -0.0061 0.1085 0.051 Uiso 1 1 calc R . .
C37 C -0.4995(7) -0.0213(5) 0.0885(4) 0.0454(18) Uani 1 1 d . . .
H37 H -0.5199 -0.0103 0.1469 0.054 Uiso 1 1 calc R . .
C38 C -0.6048(7) -0.0401(4) 0.0234(4) 0.0413(17) Uani 1 1 d . . .
H38 H -0.6958 -0.0384 0.0382 0.05 Uiso 1 1 calc R . .
C39 C -0.5748(6) -0.0608(4) -0.0614(4) 0.0321(15) Uani 1 1 d . . .
H39 H -0.6461 -0.073 -0.1035 0.038 Uiso 1 1 calc R . .
C92 C -0.8279(6) -0.1735(4) -0.5069(4) 0.0325(15) Uani 1 1 d . . .
C93 C -0.9298(7) -0.1381(4) -0.5735(4) 0.0498(19) Uani 1 1 d . . .
H93A H -1.0204 -0.1486 -0.5546 0.075 Uiso 1 1 calc R . .
H93B H -0.9197 -0.1672 -0.6293 0.075 Uiso 1 1 calc R . .
H93C H -0.9157 -0.0753 -0.5801 0.075 Uiso 1 1 calc R . .
C111 C -0.9715(6) -0.2331(3) -0.1165(4) 0.0257(14) Uani 1 1 d . . .
C112 C -0.9245(6) -0.1883(4) -0.0403(4) 0.0340(16) Uani 1 1 d . . .
H112 H -0.8616 -0.1422 -0.0438 0.041 Uiso 1 1 calc R . .
C113 C -0.9720(7) -0.2128(5) 0.0420(4) 0.0467(18) Uani 1 1 d . . .
H113 H -0.9383 -0.1842 0.0935 0.056 Uiso 1 1 calc R . .
C114 C -1.0693(7) -0.2796(6) 0.0464(4) 0.055(2) Uani 1 1 d . . .
C115 C -1.1155(6) -0.3231(5) -0.0297(4) 0.0426(17) Uani 1 1 d . . .
H115 H -1.1802 -0.3682 -0.0263 0.051 Uiso 1 1 calc R . .
C116 C -1.0674(6) -0.3010(4) -0.1119(4) 0.0327(16) Uani 1 1 d . . .
H116 H -1.0991 -0.3313 -0.1629 0.039 Uiso 1 1 calc R . .
C117 C -1.1201(8) -0.3061(6) 0.1362(4) 0.085(3) Uani 1 1 d . . .
H11A H -1.1583 -0.365 0.1323 0.127 Uiso 1 1 calc R . .
H11B H -1.1893 -0.2649 0.1525 0.127 Uiso 1 1 calc R . .
H11C H -1.0447 -0.3052 0.1802 0.127 Uiso 1 1 calc R . .
C211 C -0.2064(5) -0.3402(3) -0.5375(3) 0.0227(13) Uani 1 1 d . . .
C212 C -0.2202(6) -0.4045(4) -0.6038(4) 0.0291(14) Uani 1 1 d . . .
H212 H -0.3027 -0.4104 -0.6377 0.035 Uiso 1 1 calc R . .
C213 C -0.1110(6) -0.4595(4) -0.6191(4) 0.0342(16) Uani 1 1 d . . .
H213 H -0.1202 -0.502 -0.6639 0.041 Uiso 1 1 calc R . .
C214 C 0.0128(6) -0.4523(4) -0.5685(4) 0.0315(15) Uani 1 1 d . . .
C215 C 0.0253(6) -0.3880(4) -0.5033(4) 0.0330(16) Uani 1 1 d . . .
H215 H 0.1084 -0.3825 -0.47 0.04 Uiso 1 1 calc R . .
C216 C -0.0814(6) -0.3315(4) -0.4857(4) 0.0275(14) Uani 1 1 d . . .
H216 H -0.0711 -0.289 -0.441 0.033 Uiso 1 1 calc R . .
C217 C 0.1309(6) -0.5145(5) -0.5844(5) 0.053(2) Uani 1 1 d . . .
H21A H 0.1995 -0.483 -0.6149 0.079 Uiso 1 1 calc R . .
H21B H 0.0978 -0.5639 -0.6199 0.079 Uiso 1 1 calc R . .
H21C H 0.1704 -0.5359 -0.5286 0.079 Uiso 1 1 calc R . .
C310 C -0.4358(6) -0.0642(4) -0.0868(4) 0.0262(14) Uani 1 1 d . . .
C311 C -0.5033(5) -0.1207(3) -0.2461(4) 0.0208(13) Uani 1 1 d . . .
H311 H -0.5939 -0.112 -0.223 0.025 Uiso 1 1 calc R . .
C312 C -0.5026(6) -0.0668(3) -0.3305(4) 0.0276(14) Uani 1 1 d . . .
H31A H -0.4201 -0.0791 -0.3597 0.041 Uiso 1 1 calc R . .
H31B H -0.5063 -0.0046 -0.3165 0.041 Uiso 1 1 calc R . .
H31C H -0.581 -0.0825 -0.369 0.041 Uiso 1 1 calc R . .
N1 N -0.6523(5) -0.3972(3) -0.3508(3) 0.0235(11) Uani 1 1 d . . .
N2 N -0.4914(4) -0.2202(3) -0.2659(3) 0.0220(11) Uani 1 1 d . . .
N3 N -0.7774(4) -0.2803(3) -0.2305(3) 0.0208(11) Uani 1 1 d . . .
N4 N -0.4236(4) -0.3275(3) -0.4315(3) 0.0232(10) Uani 1 1 d . . .
N5 N -0.7503(5) -0.2019(3) -0.4548(3) 0.0321(12) Uani 1 1 d . . .
O10 O -1.0072(4) -0.2229(2) -0.2893(2) 0.0277(10) Uani 1 1 d . . .
O11 O -0.8416(4) -0.1207(2) -0.2108(3) 0.0262(10) Uani 1 1 d . . .
O20 O -0.4451(3) -0.2764(3) -0.5887(2) 0.0341(10) Uani 1 1 d . . .
O21 O -0.2969(4) -0.1917(2) -0.4775(3) 0.0293(10) Uani 1 1 d . . .
S1 S -0.90455(15) -0.20687(9) -0.21823(10) 0.0253(3) Uani 1 1 d . . .
S2 S -0.34830(14) -0.27552(10) -0.51291(9) 0.0255(3) Uani 1 1 d . . .
Cu1 Cu -0.63653(7) -0.26169(4) -0.36713(5) 0.02679(18) Uani 1 1 d . . .
Cl71 Cl -0.4913(2) -0.78242(16) -0.07442(14) 0.0830(7) Uani 1 1 d . . .
Cl72 Cl -0.2315(2) -0.82152(16) -0.28967(16) 0.0826(7) Uani 1 1 d . . .
C72 C -0.3578(9) -0.7768(8) -0.2224(6) 0.093(3) Uani 1 1 d . . .
H72A H -0.337 -0.7147 -0.2101 0.111 Uiso 1 1 calc R . .
H72B H -0.4469 -0.7795 -0.2547 0.111 Uiso 1 1 calc R . .
C71 C -0.3633(10) -0.8218(7) -0.1442(7) 0.102(3) Uani 1 1 d . . .
H71A H -0.2743 -0.8177 -0.1119 0.122 Uiso 1 1 calc R . .
H71B H -0.3806 -0.8842 -0.1572 0.122 Uiso 1 1 calc R . .
B1 B -0.1443(10) -0.5135(6) -0.2220(6) 0.047(5) Uiso 0.5 1 d PD . .
B2 B -0.1765(11) -0.5211(6) -0.2422(7) 0.056(6) Uiso 0.5 1 d PD . .
F1 F -0.2416(5) -0.4609(3) -0.1887(3) 0.0665(13) Uiso 1 1 d D . .
F2 F -0.0977(4) -0.4739(2) -0.2981(2) 0.0458(10) Uiso 1 1 d D . .
F31 F -0.2064(9) -0.5958(5) -0.2321(6) 0.069(3) Uiso 0.5 1 d PD . .
F32 F -0.2769(9) -0.5594(6) -0.2989(6) 0.068(3) Uiso 0.5 1 d PD . .
F41 F -0.0481(8) -0.5173(5) -0.1531(5) 0.058(2) Uiso 0.5 1 d PD . .
F42 F -0.0889(11) -0.5901(6) -0.2163(7) 0.090(3) Uiso 0.5 1 d PD . .

loop_
_atom_site_aniso_label
_atom_site_aniso_U_11
_atom_site_aniso_U_22
_atom_site_aniso_U_33
_atom_site_aniso_U_23
_atom_site_aniso_U_13
_atom_site_aniso_U_12
C2 0.017(3) 0.019(3) 0.025(4) -0.004(2) -0.003(3) -0.004(3)
C3 0.038(4) 0.025(3) 0.026(4) 0.002(3) 0.003(3) -0.001(3)
C4 0.038(4) 0.018(3) 0.042(4) -0.010(3) -0.001(3) -0.004(3)
C5 0.028(3) 0.032(4) 0.034(4) -0.005(3) 0.008(3) 0.006(3)
C6 0.021(3) 0.022(3) 0.028(4) -0.006(3) 0.003(3) -0.003(3)
C10 0.017(3) 0.026(3) 0.028(4) -0.002(3) 0.005(3) -0.002(3)
C12 0.022(3) 0.028(3) 0.020(3) -0.003(3) 0.000(2) 0.004(3)
C13 0.021(3) 0.025(3) 0.022(3) 0.002(3) -0.002(2) 0.003(3)
C20 0.034(4) 0.034(4) 0.035(4) -0.014(3) 0.010(3) -0.007(3)
C22 0.018(3) 0.021(3) 0.031(4) -0.003(3) 0.005(3) 0.000(3)
C23 0.021(3) 0.031(4) 0.026(3) -0.006(3) -0.004(2) 0.006(3)
C31 0.026(3) 0.015(3) 0.029(4) -0.005(2) 0.000(3) 0.002(3)
C32 0.016(3) 0.030(3) 0.028(4) -0.005(3) 0.004(3) -0.004(3)
C33 0.016(3) 0.040(4) 0.042(4) -0.006(3) -0.005(3) -0.005(3)
C34 0.032(4) 0.040(4) 0.041(4) -0.022(3) -0.012(3) -0.001(3)
C35 0.027(3) 0.026(3) 0.039(4) -0.014(3) -0.008(3) 0.000(3)
C36 0.052(5) 0.040(4) 0.033(4) -0.019(3) -0.012(4) -0.005(4)
C37 0.049(5) 0.053(5) 0.035(5) -0.021(4) 0.007(4) -0.002(4)
C38 0.038(4) 0.046(4) 0.041(4) -0.018(3) 0.017(3) -0.013(3)
C39 0.027(4) 0.030(4) 0.040(4) -0.006(3) 0.007(3) 0.000(3)
C92 0.035(4) 0.021(3) 0.040(4) -0.003(3) -0.002(3) 0.005(3)
C93 0.060(5) 0.047(5) 0.041(5) 0.009(3) -0.011(4) 0.018(4)
C111 0.018(3) 0.029(3) 0.030(4) -0.003(2) 0.001(3) 0.002(2)
C112 0.022(3) 0.052(4) 0.028(4) -0.006(3) 0.004(3) -0.002(3)
C113 0.036(4) 0.074(5) 0.030(4) -0.014(4) 0.005(3) 0.007(4)
C114 0.042(4) 0.096(7) 0.029(4) -0.002(4) 0.013(3) 0.001(5)
C115 0.029(4) 0.059(4) 0.042(5) 0.001(4) 0.011(3) -0.011(4)
C116 0.026(3) 0.042(4) 0.030(4) 0.001(3) -0.001(3) -0.001(3)
C117 0.073(6) 0.152(9) 0.030(5) 0.017(5) 0.016(4) -0.019(6)
C211 0.026(3) 0.019(3) 0.024(3) -0.004(3) 0.005(3) 0.003(3)
C212 0.030(4) 0.032(3) 0.025(4) 0.001(3) 0.000(3) -0.007(3)
C213 0.032(4) 0.033(4) 0.039(4) -0.015(3) 0.012(3) -0.003(3)
C214 0.031(4) 0.028(4) 0.037(4) 0.000(3) 0.012(3) 0.004(3)
C215 0.032(4) 0.040(4) 0.027(4) 0.007(3) 0.003(3) 0.003(3)
C216 0.030(3) 0.024(3) 0.028(4) -0.005(3) 0.001(3) 0.000(3)
C217 0.039(4) 0.053(4) 0.068(5) 0.001(4) 0.022(4) 0.016(4)
C310 0.024(3) 0.028(3) 0.027(4) -0.002(3) 0.005(3) 0.002(3)
C311 0.019(3) 0.014(3) 0.029(3) 0.001(2) -0.002(3) 0.005(2)
C312 0.027(3) 0.022(3) 0.034(4) 0.001(3) 0.000(3) -0.001(3)
N1 0.024(3) 0.026(3) 0.021(3) 0.004(2) 0.002(2) 0.000(2)
N2 0.022(3) 0.014(2) 0.030(3) 0.002(2) 0.002(2) 0.002(2)
N3 0.015(2) 0.020(3) 0.028(3) 0.000(2) 0.0050(19) 0.002(2)
N4 0.023(3) 0.022(2) 0.024(3) -0.001(2) -0.001(2) -0.006(2)
N5 0.032(3) 0.029(3) 0.035(3) 0.000(3) 0.001(3) 0.001(3)
O10 0.021(2) 0.035(2) 0.027(2) 0.0015(17) -0.0048(18) 0.0011(18)
O11 0.024(2) 0.019(2) 0.035(3) 0.0013(18) -0.0031(19) 0.0000(18)
O20 0.029(2) 0.041(3) 0.031(2) 0.006(2) -0.0026(18) 0.004(2)
O21 0.034(2) 0.022(2) 0.031(2) -0.0041(18) -0.0028(19) -0.0065(19)
S1 0.0222(8) 0.0249(8) 0.0287(9) -0.0018(7) 0.0013(7) 0.0027(7)
S2 0.0226(7) 0.0274(9) 0.0263(8) -0.0005(7) 0.0002(6) 0.0000(7)
Cu1 0.0273(4) 0.0246(4) 0.0276(4) 0.0003(4) -0.0048(3) -0.0010(4)
Cl71 0.0984(17) 0.0868(19) 0.0635(15) -0.0059(13) 0.0030(12) 0.0021(14)
Cl72 0.0902(17) 0.0639(13) 0.0958(19) 0.0025(13) 0.0222(14) 0.0090(13)
C72 0.090(6) 0.116(8) 0.071(6) 0.017(7) -0.008(5) 0.018(7)
C71 0.098(8) 0.110(8) 0.098(8) 0.028(7) 0.005(6) 0.005(7)

loop_
_atom_type_symbol
_atom_type_description
_atom_type_scat_dispersion_real
_atom_type_scat_dispersion_imag
_atom_type_scat_source
C C 0.0033 0.0016 'International Tables Vol C Tables 4.2.6.8 and 6.1.1.4'
H H 0 0 'International Tables Vol C Tables 4.2.6.8 and 6.1.1.4'
N N 0.0061 0.0033 'International Tables Vol C Tables 4.2.6.8 and 6.1.1.4'
F F 0.0171 0.0103 'International Tables Vol C Tables 4.2.6.8 and 6.1.1.4'
S S 0.1246 0.1234 'International Tables Vol C Tables 4.2.6.8 and 6.1.1.4'
Cu Cu 0.3201 1.2651 'International Tables Vol C Tables 4.2.6.8 and 6.1.1.4'
O O 0.0106 0.006 'International Tables Vol C Tables 4.2.6.8 and 6.1.1.4'
B B 0.0013 0.0007 'International Tables Vol C Tables 4.2.6.8 and 6.1.1.4'
Cl Cl 0.1484 0.1585 'International Tables Vol C Tables 4.2.6.8 and 6.1.1.4'

loop_
_geom_angle_atom_site_label_1
_geom_angle_atom_site_label_2
_geom_angle_atom_site_label_3
_geom_angle
_geom_angle_site_symmetry_1
_geom_angle_site_symmetry_3
_geom_angle_publ_flag
N1 C2 C3 121.9(5) . . ?
N1 C2 C10 119.6(5) . . ?
C3 C2 C10 118.4(5) . . ?
C4 C3 C2 119.0(6) . . ?
C3 C4 C5 119.1(5) . . ?
C6 C5 C4 118.6(5) . . ?
N1 C6 C5 123.4(5) . . ?
N1 C6 C20 117.9(5) . . ?
C5 C6 C20 118.7(5) . . ?
N3 C10 C2 115.3(4) . . ?
N3 C12 C13 114.7(4) . . ?
N2 C13 C12 116.6(4) . . ?
N4 C20 C6 112.3(5) . . ?
N4 C22 C23 112.6(5) . . ?
N2 C23 C22 115.2(4) . . ?
C32 C31 C310 117.9(5) . . ?
C32 C31 C311 119.7(5) . . ?
C310 C31 C311 122.4(5) . . ?
C31 C32 C33 122.4(5) . . ?
C34 C33 C32 119.9(6) . . ?
C33 C34 C35 120.2(5) . . ?
C34 C35 C36 122.0(5) . . ?
C34 C35 C310 120.7(6) . . ?
C36 C35 C310 117.3(5) . . ?
C37 C36 C35 123.5(6) . . ?
C36 C37 C38 118.9(6) . . ?
C39 C38 C37 120.7(6) . . ?
C38 C39 C310 121.4(6) . . ?
N5 C92 C93 179.0(7) . . ?
C112 C111 C116 120.3(6) . . ?
C112 C111 S1 119.8(5) . . ?
C116 C111 S1 119.9(5) . . ?
C111 C112 C113 119.9(6) . . ?
C114 C113 C112 119.9(6) . . ?
C115 C114 C113 119.6(6) . . ?
C115 C114 C117 120.8(7) . . ?
C113 C114 C117 119.6(7) . . ?
C114 C115 C116 121.4(6) . . ?
C111 C116 C115 119.0(6) . . ?
C212 C211 C216 120.2(5) . . ?
C212 C211 S2 119.8(4) . . ?
C216 C211 S2 119.9(4) . . ?
C213 C212 C211 119.8(5) . . ?
C212 C213 C214 120.9(6) . . ?
C215 C214 C213 118.8(6) . . ?
C215 C214 C217 120.8(6) . . ?
C213 C214 C217 120.5(6) . . ?
C214 C215 C216 122.3(6) . . ?
C215 C216 C211 118.1(5) . . ?
C39 C310 C35 117.5(5) . . ?
C39 C310 C31 123.6(5) . . ?
C35 C310 C31 118.6(5) . . ?
C312 C311 C31 112.3(4) . . ?
C312 C311 N2 110.8(4) . . ?
C31 C311 N2 114.1(4) . . ?
C2 N1 C6 117.9(5) . . ?
C2 N1 Cu1 120.7(4) . . ?
C6 N1 Cu1 121.4(4) . . ?
C13 N2 C23 107.3(4) . . ?
C13 N2 C311 112.7(4) . . ?
C23 N2 C311 111.7(4) . . ?
C13 N2 Cu1 104.1(3) . . ?
C23 N2 Cu1 108.5(3) . . ?
C311 N2 Cu1 112.0(3) . . ?
C10 N3 C12 115.6(4) . . ?
C10 N3 S1 111.4(3) . . ?
C12 N3 S1 112.0(3) . . ?
C20 N4 C22 113.0(4) . . ?
C20 N4 S2 112.1(4) . . ?
C22 N4 S2 115.2(3) . . ?
C92 N5 Cu1 172.7(5) . . ?
O11 S1 O10 118.9(2) . . ?
O11 S1 N3 106.6(2) . . ?
O10 S1 N3 106.9(2) . . ?
O11 S1 C111 108.4(3) . . ?
O10 S1 C111 109.6(3) . . ?
N3 S1 C111 105.5(2) . . ?
O20 S2 O21 119.9(3) . . ?
O20 S2 N4 106.5(2) . . ?
O21 S2 N4 107.1(2) . . ?
O20 S2 C211 108.3(2) . . ?
O21 S2 C211 107.5(2) . . ?
N4 S2 C211 106.7(2) . . ?
N5 Cu1 N1 120.47(19) . . ?
N5 Cu1 N2 134.47(19) . . ?
N1 Cu1 N2 104.91(17) . . ?
C71 C72 Cl72 111.9(8) . . ?
C72 C71 Cl71 114.4(7) . . ?
F1 B1 F41 101.9(8) . . ?
F1 B1 F31 104.5(8) . . ?
F41 B1 F31 108.9(8) . . ?
F1 B1 F2 109.2(7) . . ?
F41 B1 F2 113.8(8) . . ?
F31 B1 F2 117.1(8) . . ?
F2 B2 F42 101.6(8) . . ?
F2 B2 F32 103.7(8) . . ?
F42 B2 F32 105.3(9) . . ?
F2 B2 F1 108.3(7) . . ?
F42 B2 F1 128.1(10) . . ?
F32 B2 F1 107.3(8) . . ?
B1 F1 B2 18.3(7) . . ?
B2 F2 B1 18.2(7) . . ?
F42 F31 F32 126.4(10) . . ?
F42 F31 B1 59.3(7) . . ?
F32 F31 B1 85.2(8) . . ?
F31 F32 B2 51.6(6) . . ?
B1 F41 F42 52.8(6) . . ?
F31 F42 B2 54.1(7) . . ?
F31 F42 F41 114.1(9) . . ?
B2 F42 F41 76.5(8) . . ?

loop_
_geom_bond_atom_site_label_1
_geom_bond_atom_site_label_2
_geom_bond_distance
_geom_bond_site_symmetry_2
_geom_bond_publ_flag
C2 N1 1.346(6) . ?
C2 C3 1.401(7) . ?
C2 C10 1.489(7) . ?
C3 C4 1.382(8) . ?
C4 C5 1.390(8) . ?
C5 C6 1.373(8) . ?
C6 N1 1.350(6) . ?
C6 C20 1.513(8) . ?
C10 N3 1.478(6) . ?
C12 N3 1.494(6) . ?
C12 C13 1.530(6) . ?
C13 N2 1.480(6) . ?
C20 N4 1.482(7) . ?
C22 N4 1.500(6) . ?
C22 C23 1.513(7) . ?
C23 N2 1.507(6) . ?
C31 C32 1.383(7) . ?
C31 C310 1.437(8) . ?
C31 C311 1.526(7) . ?
C32 C33 1.415(8) . ?
C33 C34 1.365(8) . ?
C34 C35 1.393(8) . ?
C35 C36 1.421(8) . ?
C35 C310 1.436(8) . ?
C36 C37 1.350(8) . ?
C37 C38 1.404(8) . ?
C38 C39 1.368(8) . ?
C39 C310 1.434(8) . ?
C92 N5 1.140(7) . ?
C92 C93 1.469(9) . ?
C111 C112 1.384(8) . ?
C111 C116 1.390(7) . ?
C111 S1 1.753(6) . ?
C112 C113 1.403(8) . ?
C113 C114 1.386(10) . ?
C114 C115 1.372(9) . ?
C114 C117 1.526(9) . ?
C115 C116 1.395(8) . ?
C211 C212 1.392(7) . ?
C211 C216 1.413(7) . ?
C211 S2 1.750(5) . ?
C212 C213 1.380(8) . ?
C213 C214 1.391(8) . ?
C214 C215 1.379(8) . ?
C214 C217 1.515(8) . ?
C215 C216 1.382(8) . ?
C311 C312 1.510(7) . ?
C311 N2 1.530(6) . ?
N1 Cu1 2.058(4) . ?
N2 Cu1 2.111(5) . ?
N3 S1 1.680(4) . ?
N4 S2 1.667(4) . ?
N5 Cu1 1.898(5) . ?
O10 S1 1.441(4) . ?
O11 S1 1.434(4) . ?
O20 S2 1.436(4) . ?
O21 S2 1.445(4) . ?
Cl71 C71 1.786(9) . ?
Cl72 C72 1.778(9) . ?
C72 C71 1.366(10) . ?
B1 F1 1.357(9) . ?
B1 F41 1.358(9) . ?
B1 F31 1.382(9) . ?
B1 F2 1.396(8) . ?
B2 F2 1.374(9) . ?
B2 F42 1.384(9) . ?
B2 F32 1.384(9) . ?
B2 F1 1.393(8) . ?
F31 F42 1.159(11) . ?
F31 F32 1.305(11) . ?
F41 F42 1.489(12) . ?
